data_4348845
loop_
_publ_author_name
'Li, Yan'
'Chan, Yuk-Chi'
'Li, Yongxin'
'Purushothaman, Indu'
'De, Susmita'
'Parameswaran, Pattiyil'
'So, Cheuk-Wai'

_publ_section_title
;
 Synthesis of a Bent 2-Silaallene with a Perturbed Electronic Structure
 from a Cyclic Alkyl(amino) Carbene-Diiodosilylene.
;
_journal_issue 17
_journal_name_full 'Inorganic chemistry'
_journal_page_first 9091
_journal_page_last 9098
_journal_paper_doi 10.1021/acs.inorgchem.6b01716
_journal_volume 55
_journal_year 2016
_chemical_formula_sum 'C31 H51 N3 Si'
_chemical_formula_weight 493.83
_space_group_crystal_system triclinic
_space_group_IT_number 2
_space_group_name_Hall '-P 1'
_space_group_name_H-M_alt 'P -1'
_atom_sites_solution_hydrogens geom
_cell_angle_alpha 78.976(2)
_cell_angle_beta 88.624(3)
_cell_angle_gamma 87.020(2)
_cell_formula_units_Z 4
_cell_length_a 9.6322(9)
_cell_length_b 15.0447(14)
_cell_length_c 21.449(2)
_cell_measurement_reflns_used 4142
_cell_measurement_temperature 103.(2)
_cell_measurement_theta_max 24.8728
_cell_measurement_theta_min 2.7619
_cell_volume 3046.5(5)
_computing_cell_refinement 'SAINT V8.35A (Bruker AXS Inc., 2015)'
_computing_data_collection 'APEX3 (Bruker AXS Inc., 2015)'
_computing_data_reduction 'SAINT V8.35A (Bruker AXS Inc., 2015)'
_computing_molecular_graphics 'XP (Bruker AXS Inc., 2015)'
_computing_publication_material 'APEX3 (Bruker AXS Inc., 2015)'
_computing_structure_refinement 'SHELXL-2014/7 (Sheldrick, 2014)'
_computing_structure_solution 'XT, VERSION 2014/4'
_diffrn_ambient_temperature 103.(2)
_diffrn_detector_area_resol_mean 8.3333
_diffrn_measured_fraction_theta_full 0.995
_diffrn_measured_fraction_theta_max 0.995
_diffrn_measurement_device_type 'CCD area detector'
_diffrn_measurement_method 'phi and omega scans'
_diffrn_radiation_monochromator graphite
_diffrn_radiation_type MoK\a
_diffrn_radiation_wavelength 0.71073
_diffrn_reflns_av_R_equivalents 0.1229
_diffrn_reflns_av_unetI/netI 0.1954
_diffrn_reflns_limit_h_max 12
_diffrn_reflns_limit_h_min -12
_diffrn_reflns_limit_k_max 18
_diffrn_reflns_limit_k_min -18
_diffrn_reflns_limit_l_max 26
_diffrn_reflns_limit_l_min 0
_diffrn_reflns_number 12408
_diffrn_reflns_theta_full 26.43
_diffrn_reflns_theta_max 26.43
_diffrn_reflns_theta_min 1.53
_diffrn_source 'fine-focus sealed tube'
_diffrn_source_type 'Bruker KappaCCD'
_exptl_absorpt_coefficient_mu 0.099
_exptl_absorpt_correction_T_max 0.98
_exptl_absorpt_correction_T_min 0.60
_exptl_absorpt_correction_type multi-scan
_exptl_absorpt_process_details 'TWINABS - Bruker AXS scaling for twinned crystals - Version 2012/1'
_exptl_crystal_colour red
_exptl_crystal_density_diffrn 1.077
_exptl_crystal_density_method 'not measured'
_exptl_crystal_description block
_exptl_crystal_F_000 1088
_exptl_crystal_size_max 0.380
_exptl_crystal_size_mid 0.280
_exptl_crystal_size_min 0.220
_refine_diff_density_max 0.699
_refine_diff_density_min -0.633
_refine_ls_extinction_method none
_refine_ls_goodness_of_fit_ref 1.015
_refine_ls_hydrogen_treatment constr
_refine_ls_matrix_type full
_refine_ls_number_parameters 660
_refine_ls_number_reflns 12408
_refine_ls_number_restraints 0
_refine_ls_restrained_S_all 1.015
_refine_ls_R_factor_all 0.1765
_refine_ls_R_factor_gt 0.0891
_refine_ls_shift/su_max 0.000
_refine_ls_shift/su_mean 0.000
_refine_ls_structure_factor_coef Fsqd
_refine_ls_weighting_details 'w=1/[\s^2^(Fo^2^)+(0.0683P)^2^] where P=(Fo^2^+2Fc^2^)/3'
_refine_ls_weighting_scheme calc
_refine_ls_wR_factor_gt 0.1685
_refine_ls_wR_factor_ref 0.2102
_reflns_number_gt 6462
_reflns_number_total 12408
_reflns_threshold_expression 'I > 2\s(I)'
_cod_data_source_file ic6b01716_si_001.cif
_cod_data_source_block cw1381s_0m_5
_cod_depositor_comments
;
The following automatic conversions were performed:

data item '_exptl_absorpt_correction_type' value 'Multi-Scan' was
changed to 'multi-scan' in accordance with the
/home/saulius/struct/COD-crude-data/automatic-downloads/DataCite-retrospective/ACS/depositions/lib/dictionaries/cif_core.dic
dictionary named 'cif_core.dic' version 2.4.2 last updated on
2011-04-26.

Automatic conversion script
Id: cif_fix_values 6909 2019-04-08 15:41:33Z antanas 
;
_cod_database_code 4348845

loop_
_space_group_symop_operation_xyz
'x, y, z'
'-x, -y, -z'

loop_
_atom_site_type_symbol
_atom_site_label
_atom_site_fract_x
_atom_site_fract_y
_atom_site_fract_z
_atom_site_U_iso_or_equiv
_atom_site_adp_type
_atom_site_calc_flag
_atom_site_refinement_flags_adp
_atom_site_refinement_flags_posn
_atom_site_occupancy
C C1 0.4738(5) -0.0046(3) 0.2405(2) 0.0194(11) Uani d . . 1
C C2 0.5777(5) -0.0730(3) 0.2809(2) 0.0238(12) Uani d . . 1
C C3 0.7160(5) -0.0283(3) 0.2867(2) 0.0306(13) Uani d . . 1
H H3A 0.7023 0.0164 0.3143 0.046 Uiso calc U R 1
H H3B 0.7473 0.0019 0.2445 0.046 Uiso calc U R 1
H H3C 0.7862 -0.0749 0.3049 0.046 Uiso calc U R 1
C C4 0.5252(5) -0.1115(3) 0.3478(2) 0.0298(13) Uani d . . 1
H H4A 0.5192 -0.0634 0.373 0.045 Uiso calc U R 1
H H4B 0.5898 -0.1605 0.3679 0.045 Uiso calc U R 1
H H4C 0.433 -0.1352 0.3455 0.045 Uiso calc U R 1
C C5 0.5962(5) -0.1498(3) 0.2427(2) 0.0286(13) Uani d . . 1
H H5A 0.6915 -0.178 0.2479 0.034 Uiso calc U R 1
H H5B 0.5291 -0.1971 0.2579 0.034 Uiso calc U R 1
C C6 0.5706(5) -0.1080(3) 0.1726(2) 0.0253(12) Uani d . . 1
C C7 0.4952(6) -0.1724(3) 0.1403(2) 0.0344(14) Uani d . . 1
H H7A 0.4095 -0.1897 0.1641 0.052 Uiso calc U R 1
H H7B 0.5551 -0.2267 0.1391 0.052 Uiso calc U R 1
H H7C 0.4722 -0.1423 0.0969 0.052 Uiso calc U R 1
C C8 0.7065(5) -0.0863(3) 0.1350(2) 0.0340(14) Uani d . . 1
H H8A 0.6849 -0.0561 0.0915 0.051 Uiso calc U R 1
H H8B 0.7618 -0.1426 0.1343 0.051 Uiso calc U R 1
H H8C 0.7596 -0.0462 0.1554 0.051 Uiso calc U R 1
C C9 0.4104(5) 0.0310(3) 0.1275(2) 0.0193(11) Uani d . . 1
C C10 0.4765(5) 0.1063(3) 0.0915(2) 0.0202(11) Uani d . . 1
C C11 0.6162(5) 0.1374(3) 0.1075(2) 0.0238(12) Uani d . . 1
H H11 0.6533 0.0926 0.1446 0.029 Uiso calc U R 1
C C12 0.6023(5) 0.2295(3) 0.1272(3) 0.0309(13) Uani d . . 1
H H12A 0.567 0.2752 0.0915 0.046 Uiso calc U R 1
H H12B 0.6935 0.2461 0.1393 0.046 Uiso calc U R 1
H H12C 0.5375 0.2265 0.1634 0.046 Uiso calc U R 1
C C13 0.7231(6) 0.1401(4) 0.0527(3) 0.0405(15) Uani d . . 1
H H13A 0.7285 0.0815 0.039 0.061 Uiso calc U R 1
H H13B 0.8145 0.1527 0.0671 0.061 Uiso calc U R 1
H H13C 0.6942 0.1879 0.0169 0.061 Uiso calc U R 1
C C14 0.4051(5) 0.1593(3) 0.0400(2) 0.0228(12) Uani d . . 1
H H14 0.4487 0.2095 0.0149 0.027 Uiso calc U R 1
C C15 0.2730(5) 0.1400(3) 0.0251(2) 0.0278(13) Uani d . . 1
H H15 0.2272 0.1757 -0.0106 0.033 Uiso calc U R 1
C C16 0.2079(6) 0.0690(3) 0.0618(2) 0.0288(13) Uani d . . 1
H H16 0.116 0.0568 0.0519 0.035 Uiso calc U R 1
C C17 0.2747(5) 0.0139(3) 0.1140(2) 0.0214(11) Uani d . . 1
C C18 0.1914(5) -0.0598(3) 0.1547(2) 0.0270(12) Uani d . . 1
H H18 0.2543 -0.0944 0.1882 0.032 Uiso calc U R 1
C C19 0.0658(5) -0.0204(3) 0.1884(2) 0.0307(13) Uani d . . 1
H H19A 0.0981 0.0218 0.2139 0.046 Uiso calc U R 1
H H19B 0.0193 -0.0698 0.2161 0.046 Uiso calc U R 1
H H19C 0.0003 0.0117 0.1566 0.046 Uiso calc U R 1
C C20 0.1385(6) -0.1273(3) 0.1162(3) 0.0383(14) Uani d . . 1
H H20A 0.0722 -0.0957 0.0846 0.057 Uiso calc U R 1
H H20B 0.0925 -0.176 0.1449 0.057 Uiso calc U R 1
H H20C 0.2172 -0.1532 0.0947 0.057 Uiso calc U R 1
C C21 0.3846(5) 0.0853(3) 0.3456(2) 0.0167(10) Uani d . . 1
C C22 0.1794(5) -0.0051(3) 0.3799(2) 0.0226(11) Uani d . . 1
H H22 0.202 -0.0224 0.3379 0.027 Uiso calc U R 1
C C23 0.0412(5) 0.0493(3) 0.3714(2) 0.0284(13) Uani d . . 1
H H23A 0.0144 0.0688 0.4113 0.043 Uiso calc U R 1
H H23B -0.0303 0.0114 0.3601 0.043 Uiso calc U R 1
H H23C 0.0506 0.1026 0.3376 0.043 Uiso calc U R 1
C C24 0.1706(5) -0.0940(3) 0.4275(2) 0.0318(13) Uani d . . 1
H H24A 0.2619 -0.1263 0.4309 0.048 Uiso calc U R 1
H H24B 0.1026 -0.1317 0.4131 0.048 Uiso calc U R 1
H H24C 0.1416 -0.0813 0.4691 0.048 Uiso calc U R 1
C C25 0.3135(5) 0.0862(3) 0.4467(2) 0.0207(11) Uani d . . 1
C C26 0.2321(5) 0.0630(4) 0.5078(2) 0.0349(14) Uani d . . 1
H H26A 0.2606 0.0017 0.5297 0.052 Uiso calc U R 1
H H26B 0.1326 0.0657 0.4986 0.052 Uiso calc U R 1
H H26C 0.2499 0.1066 0.535 0.052 Uiso calc U R 1
C C27 0.4199(5) 0.1421(3) 0.4342(2) 0.0191(11) Uani d . . 1
C C28 0.4847(6) 0.1968(3) 0.4763(2) 0.0334(13) Uani d . . 1
H H28A 0.4247 0.1985 0.5136 0.05 Uiso calc U R 1
H H28B 0.4956 0.2587 0.4528 0.05 Uiso calc U R 1
H H28C 0.576 0.1691 0.4899 0.05 Uiso calc U R 1
C C29 0.5671(5) 0.1985(3) 0.3329(2) 0.0198(11) Uani d . . 1
H H29 0.5828 0.1744 0.2928 0.024 Uiso calc U R 1
C C30 0.5070(5) 0.2951(3) 0.3134(2) 0.0290(13) Uani d . . 1
H H30A 0.4215 0.2949 0.2896 0.044 Uiso calc U R 1
H H30B 0.5748 0.3319 0.2867 0.044 Uiso calc U R 1
H H30C 0.4859 0.3207 0.3515 0.044 Uiso calc U R 1
C C31 0.7086(5) 0.1932(3) 0.3645(3) 0.0301(13) Uani d . . 1
H H31A 0.7016 0.2253 0.4003 0.045 Uiso calc U R 1
H H31B 0.7773 0.2214 0.3335 0.045 Uiso calc U R 1
H H31C 0.7376 0.1296 0.3801 0.045 Uiso calc U R 1
C C32 0.9218(5) 0.5323(3) 0.2605(2) 0.0180(11) Uani d . . 1
C C33 1.0045(5) 0.6062(3) 0.2190(2) 0.0202(11) Uani d . . 1
C C34 1.1514(5) 0.5690(3) 0.2044(2) 0.0333(13) Uani d . . 1
H H34A 1.2053 0.6184 0.1808 0.05 Uiso calc U R 1
H H34B 1.1443 0.5221 0.1787 0.05 Uiso calc U R 1
H H34C 1.1981 0.5428 0.2442 0.05 Uiso calc U R 1
C C35 0.9356(6) 0.6470(3) 0.1560(2) 0.0361(15) Uani d . . 1
H H35A 0.8392 0.6667 0.1639 0.054 Uiso calc U R 1
H H35B 0.9366 0.6013 0.1289 0.054 Uiso calc U R 1
H H35C 0.9866 0.6992 0.1346 0.054 Uiso calc U R 1
C C36 1.0094(5) 0.6805(3) 0.2591(2) 0.0215(11) Uani d . . 1
H H36A 0.9329 0.7268 0.2472 0.026 Uiso calc U R 1
H H36B 1.0989 0.7107 0.252 0.026 Uiso calc U R 1
C C37 0.9936(5) 0.6345(3) 0.3294(2) 0.0189(11) Uani d . . 1
C C38 0.9046(5) 0.6946(3) 0.3667(2) 0.0284(13) Uani d . . 1
H H38A 0.8159 0.7119 0.3451 0.043 Uiso calc U R 1
H H38B 0.9539 0.7492 0.3689 0.043 Uiso calc U R 1
H H38C 0.887 0.6609 0.4097 0.043 Uiso calc U R 1
C C39 1.1332(5) 0.6149(3) 0.3628(2) 0.0297(13) Uani d . . 1
H H39A 1.1182 0.5838 0.4067 0.044 Uiso calc U R 1
H H39B 1.1777 0.6721 0.3627 0.044 Uiso calc U R 1
H H39C 1.1934 0.5764 0.3404 0.044 Uiso calc U R 1
C C40 0.8621(5) 0.4907(3) 0.3745(2) 0.0193(11) Uani d . . 1
C C41 0.7196(5) 0.5028(3) 0.3892(2) 0.0182(11) Uani d . . 1
C C42 0.6241(5) 0.5763(3) 0.3516(2) 0.0205(11) Uani d . . 1
H H42 0.682 0.6158 0.3194 0.025 Uiso calc U R 1
C C43 0.5517(5) 0.6361(3) 0.3945(2) 0.0296(13) Uani d . . 1
H H43A 0.4859 0.6004 0.4232 0.044 Uiso calc U R 1
H H43B 0.5016 0.6877 0.3682 0.044 Uiso calc U R 1
H H43C 0.6215 0.6584 0.4195 0.044 Uiso calc U R 1
C C44 0.5125(5) 0.5368(3) 0.3160(2) 0.0261(12) Uani d . . 1
H H44A 0.5576 0.4991 0.2881 0.039 Uiso calc U R 1
H H44B 0.4567 0.5863 0.2905 0.039 Uiso calc U R 1
H H44C 0.452 0.4997 0.3468 0.039 Uiso calc U R 1
C C45 0.6629(5) 0.4435(3) 0.4412(2) 0.0223(11) Uani d . . 1
H H45 0.5677 0.4516 0.4523 0.027 Uiso calc U R 1
C C46 0.7424(5) 0.3742(3) 0.4761(2) 0.0223(11) Uani d . . 1
H H46 0.7025 0.3356 0.5115 0.027 Uiso calc U R 1
C C47 0.8800(5) 0.3606(3) 0.4599(2) 0.0237(12) Uani d . . 1
H H47 0.9343 0.3125 0.4844 0.028 Uiso calc U R 1
C C48 0.9410(5) 0.4163(3) 0.4080(2) 0.0193(11) Uani d . . 1
C C49 1.0896(5) 0.3905(3) 0.3895(2) 0.0226(11) Uani d . . 1
H H49 1.1183 0.4364 0.3519 0.027 Uiso calc U R 1
C C50 1.1941(5) 0.3896(3) 0.4428(2) 0.0328(13) Uani d . . 1
H H50A 1.1829 0.4466 0.4585 0.049 Uiso calc U R 1
H H50B 1.289 0.3829 0.4261 0.049 Uiso calc U R 1
H H50C 1.1771 0.3386 0.4776 0.049 Uiso calc U R 1
C C51 1.0967(5) 0.2972(3) 0.3699(2) 0.0304(13) Uani d . . 1
H H51A 1.0738 0.2505 0.4067 0.046 Uiso calc U R 1
H H51B 1.1908 0.2843 0.3545 0.046 Uiso calc U R 1
H H51C 1.03 0.2975 0.3361 0.046 Uiso calc U R 1
C C52 0.8691(5) 0.4368(3) 0.1572(2) 0.0174(11) Uani d . . 1
C C53 0.6501(5) 0.5254(3) 0.1219(2) 0.0185(11) Uani d . . 1
H H53 0.6668 0.5471 0.1622 0.022 Uiso calc U R 1
C C54 0.5226(5) 0.4681(3) 0.1336(2) 0.0247(12) Uani d . . 1
H H54A 0.5049 0.4432 0.0957 0.037 Uiso calc U R 1
H H54B 0.4417 0.506 0.1429 0.037 Uiso calc U R 1
H H54C 0.5393 0.4183 0.1698 0.037 Uiso calc U R 1
C C55 0.6267(5) 0.6099(3) 0.0700(2) 0.0258(12) Uani d . . 1
H H55A 0.712 0.6434 0.0634 0.039 Uiso calc U R 1
H H55B 0.5509 0.6486 0.0831 0.039 Uiso calc U R 1
H H55C 0.6022 0.5916 0.0304 0.039 Uiso calc U R 1
C C56 0.8103(5) 0.4329(3) 0.0554(2) 0.0193(11) Uani d . . 1
C C57 0.7301(5) 0.4517(3) -0.0051(2) 0.0268(12) Uani d . . 1
H H57A 0.7452 0.5136 -0.0276 0.04 Uiso calc U R 1
H H57B 0.6308 0.4452 0.0047 0.04 Uiso calc U R 1
H H57C 0.7619 0.4086 -0.0319 0.04 Uiso calc U R 1
C C58 0.9262(5) 0.3788(3) 0.0690(2) 0.0205(11) Uani d . . 1
C C59 1.0075(5) 0.3263(3) 0.0264(2) 0.0266(12) Uani d . . 1
H H59A 0.9494 0.3192 -0.009 0.04 Uiso calc U R 1
H H59B 1.0362 0.2663 0.0506 0.04 Uiso calc U R 1
H H59C 1.0901 0.3589 0.0099 0.04 Uiso calc U R 1
C C60 1.0667(4) 0.3229(3) 0.1720(2) 0.0199(11) Uani d . . 1
H H60 1.0702 0.3461 0.2126 0.024 Uiso calc U R 1
C C61 1.2131(5) 0.3274(3) 0.1434(2) 0.0295(13) Uani d . . 1
H H61A 1.2169 0.2987 0.106 0.044 Uiso calc U R 1
H H61B 1.2793 0.2954 0.1749 0.044 Uiso calc U R 1
H H61C 1.2371 0.3909 0.1309 0.044 Uiso calc U R 1
C C62 1.0175(5) 0.2273(3) 0.1891(2) 0.0266(12) Uani d . . 1
H H62A 0.9264 0.228 0.2103 0.04 Uiso calc U R 1
H H62B 1.0844 0.1894 0.2176 0.04 Uiso calc U R 1
H H62C 1.01 0.2025 0.1503 0.04 Uiso calc U R 1
N N1 0.4828(4) -0.0258(2) 0.17903(18) 0.0205(9) Uani d . . 1
N N2 0.2925(4) 0.0512(2) 0.39206(18) 0.0186(9) Uani d . . 1
N N3 0.4647(4) 0.1402(2) 0.37146(18) 0.0162(9) Uani d . . 1
N N4 0.9236(4) 0.5515(2) 0.32276(17) 0.0166(9) Uani d . . 1
N N5 0.7759(4) 0.4693(2) 0.10946(18) 0.0175(9) Uani d . . 1
N N6 0.9617(4) 0.3822(2) 0.13149(17) 0.0171(9) Uani d . . 1
Si Si1 0.36328(14) 0.08936(9) 0.25452(6) 0.0210(3) Uani d . . 1
Si Si2 0.83856(14) 0.43344(9) 0.24768(6) 0.0190(3) Uani d . . 1

loop_
_atom_site_aniso_label
_atom_site_aniso_U_11
_atom_site_aniso_U_22
_atom_site_aniso_U_33
_atom_site_aniso_U_12
_atom_site_aniso_U_13
_atom_site_aniso_U_23
C1 0.025(3) 0.016(3) 0.018(3) -0.003(2) -0.002(2) -0.006(2)
C2 0.028(3) 0.021(3) 0.022(3) 0.004(2) -0.004(2) -0.002(2)
C3 0.031(3) 0.035(3) 0.024(3) 0.008(2) -0.002(2) -0.005(2)
C4 0.041(3) 0.027(3) 0.020(3) 0.013(2) -0.002(3) -0.004(2)
C5 0.038(3) 0.021(3) 0.026(3) 0.008(2) -0.008(3) -0.002(2)
C6 0.031(3) 0.020(3) 0.025(3) 0.004(2) -0.003(2) -0.006(2)
C7 0.050(4) 0.031(3) 0.025(3) 0.002(3) -0.005(3) -0.013(2)
C8 0.040(3) 0.031(3) 0.032(3) 0.010(3) 0.004(3) -0.011(3)
C9 0.032(3) 0.017(3) 0.009(3) -0.001(2) 0.006(2) -0.003(2)
C10 0.029(3) 0.021(3) 0.011(3) -0.002(2) 0.003(2) -0.006(2)
C11 0.025(3) 0.027(3) 0.017(3) -0.008(2) 0.004(2) 0.001(2)
C12 0.028(3) 0.025(3) 0.040(4) -0.010(2) -0.001(3) -0.005(2)
C13 0.043(4) 0.043(4) 0.035(4) -0.009(3) 0.008(3) -0.006(3)
C14 0.036(3) 0.016(3) 0.014(3) -0.004(2) 0.007(2) 0.003(2)
C15 0.044(4) 0.026(3) 0.012(3) 0.008(2) -0.001(2) -0.001(2)
C16 0.038(3) 0.029(3) 0.020(3) 0.002(2) -0.013(2) -0.006(2)
C17 0.033(3) 0.018(3) 0.015(3) -0.003(2) 0.003(2) -0.007(2)
C18 0.035(3) 0.024(3) 0.021(3) -0.005(2) -0.003(2) -0.003(2)
C19 0.027(3) 0.033(3) 0.031(3) -0.008(2) 0.002(2) -0.003(3)
C20 0.054(4) 0.037(3) 0.028(3) -0.024(3) 0.002(3) -0.009(3)
C21 0.020(3) 0.016(2) 0.013(3) 0.003(2) -0.002(2) 0.001(2)
C22 0.021(3) 0.027(3) 0.019(3) -0.011(2) 0.000(2) -0.002(2)
C23 0.023(3) 0.027(3) 0.034(3) -0.004(2) -0.004(2) -0.001(2)
C24 0.031(3) 0.026(3) 0.035(3) -0.007(2) 0.000(3) 0.005(2)
C25 0.021(3) 0.027(3) 0.013(3) -0.001(2) 0.000(2) -0.002(2)
C26 0.036(3) 0.050(4) 0.018(3) -0.007(3) 0.004(2) -0.002(3)
C27 0.025(3) 0.022(3) 0.010(3) -0.001(2) -0.004(2) 0.001(2)
C28 0.043(4) 0.038(3) 0.019(3) -0.005(3) -0.003(3) -0.005(2)
C29 0.025(3) 0.019(3) 0.016(3) -0.008(2) 0.001(2) -0.002(2)
C30 0.032(3) 0.025(3) 0.029(3) 0.000(2) -0.001(2) -0.003(2)
C31 0.020(3) 0.034(3) 0.035(3) -0.005(2) -0.001(2) -0.002(2)
C32 0.018(3) 0.019(3) 0.015(3) 0.001(2) 0.000(2) -0.001(2)
C33 0.027(3) 0.022(3) 0.013(3) -0.014(2) 0.001(2) -0.003(2)
C34 0.033(3) 0.041(3) 0.030(3) -0.017(3) 0.010(3) -0.015(3)
C35 0.063(4) 0.032(3) 0.012(3) -0.031(3) -0.005(3) 0.006(2)
C36 0.027(3) 0.019(3) 0.021(3) -0.009(2) 0.001(2) -0.005(2)
C37 0.025(3) 0.020(3) 0.012(3) -0.007(2) -0.003(2) -0.002(2)
C38 0.039(3) 0.020(3) 0.029(3) -0.003(2) 0.004(3) -0.011(2)
C39 0.033(3) 0.034(3) 0.024(3) -0.009(2) -0.004(2) -0.009(2)
C40 0.025(3) 0.021(3) 0.011(3) -0.001(2) -0.003(2) 0.000(2)
C41 0.025(3) 0.018(3) 0.011(3) 0.001(2) -0.003(2) -0.001(2)
C42 0.026(3) 0.014(2) 0.019(3) 0.003(2) 0.000(2) 0.000(2)
C43 0.036(3) 0.019(3) 0.032(3) 0.006(2) 0.000(3) -0.003(2)
C44 0.022(3) 0.028(3) 0.028(3) 0.001(2) -0.004(2) -0.003(2)
C45 0.025(3) 0.029(3) 0.014(3) 0.002(2) 0.000(2) -0.006(2)
C46 0.025(3) 0.030(3) 0.012(3) -0.006(2) 0.005(2) -0.003(2)
C47 0.032(3) 0.023(3) 0.015(3) 0.002(2) -0.006(2) 0.000(2)
C48 0.019(3) 0.020(3) 0.020(3) 0.000(2) -0.005(2) -0.006(2)
C49 0.020(3) 0.028(3) 0.019(3) 0.002(2) -0.002(2) 0.000(2)
C50 0.030(3) 0.040(3) 0.025(3) 0.004(2) -0.008(2) 0.003(3)
C51 0.034(3) 0.030(3) 0.025(3) 0.003(2) -0.006(2) 0.000(2)
C52 0.019(3) 0.017(2) 0.018(3) -0.006(2) -0.003(2) -0.004(2)
C53 0.017(3) 0.019(3) 0.021(3) 0.005(2) -0.004(2) -0.006(2)
C54 0.023(3) 0.021(3) 0.029(3) -0.002(2) -0.005(2) -0.001(2)
C55 0.026(3) 0.020(3) 0.029(3) -0.003(2) -0.006(2) 0.002(2)
C56 0.024(3) 0.025(3) 0.011(3) -0.004(2) -0.004(2) -0.006(2)
C57 0.033(3) 0.030(3) 0.018(3) 0.002(2) -0.005(2) -0.008(2)
C58 0.026(3) 0.023(3) 0.012(3) -0.005(2) 0.002(2) 0.000(2)
C59 0.030(3) 0.031(3) 0.019(3) 0.001(2) 0.006(2) -0.007(2)
C60 0.017(3) 0.025(3) 0.016(3) 0.002(2) -0.005(2) 0.002(2)
C61 0.027(3) 0.036(3) 0.024(3) 0.001(2) -0.001(2) -0.003(2)
C62 0.025(3) 0.024(3) 0.027(3) 0.002(2) -0.001(2) 0.002(2)
N1 0.028(2) 0.017(2) 0.015(2) 0.0035(17) -0.0020(18) -0.0008(17)
N2 0.019(2) 0.017(2) 0.018(2) -0.0037(17) -0.0016(18) 0.0035(17)
N3 0.015(2) 0.017(2) 0.016(2) -0.0057(16) 0.0008(17) -0.0009(17)
N4 0.024(2) 0.017(2) 0.010(2) -0.0031(17) -0.0026(17) -0.0046(16)
N5 0.018(2) 0.016(2) 0.017(2) -0.0032(16) -0.0050(17) 0.0020(17)
N6 0.024(2) 0.016(2) 0.010(2) 0.0000(17) 0.0014(17) 0.0014(16)
Si1 0.0275(8) 0.0200(7) 0.0152(8) 0.0024(6) -0.0036(6) -0.0028(6)
Si2 0.0237(8) 0.0202(7) 0.0128(8) -0.0044(6) -0.0001(6) -0.0015(6)

loop_
_atom_type_symbol
_atom_type_description
_atom_type_scat_dispersion_real
_atom_type_scat_dispersion_imag
_atom_type_scat_source
C C 0.0033 0.0016 'International Tables Vol C Tables 4.2.6.8 and 6.1.1.4'
H H 0.0000 0.0000 'International Tables Vol C Tables 4.2.6.8 and 6.1.1.4'
N N 0.0061 0.0033 'International Tables Vol C Tables 4.2.6.8 and 6.1.1.4'
Si Si 0.0817 0.0704 'International Tables Vol C Tables 4.2.6.8 and 6.1.1.4'

loop_
_geom_angle_atom_site_label_1
_geom_angle_atom_site_label_2
_geom_angle_atom_site_label_3
_geom_angle
N1 C1 C2 105.1(4)
N1 C1 Si1 119.7(3)
C2 C1 Si1 135.1(4)
C4 C2 C5 109.4(4)
C4 C2 C3 108.0(4)
C5 C2 C3 111.6(4)
C4 C2 C1 114.3(4)
C5 C2 C1 103.1(4)
C3 C2 C1 110.3(4)
C6 C5 C2 107.6(4)
N1 C6 C7 112.5(4)
N1 C6 C5 100.8(4)
C7 C6 C5 110.8(4)
N1 C6 C8 113.2(4)
C7 C6 C8 107.2(4)
C5 C6 C8 112.4(4)
C17 C9 C10 120.2(4)
C17 C9 N1 120.4(4)
C10 C9 N1 119.4(4)
C14 C10 C9 118.3(4)
C14 C10 C11 117.5(4)
C9 C10 C11 124.1(4)
C10 C11 C12 111.6(4)
C10 C11 C13 112.6(4)
C12 C11 C13 109.9(4)
C15 C14 C10 121.3(4)
C16 C15 C14 119.8(5)
C15 C16 C17 121.1(5)
C9 C17 C16 119.1(4)
C9 C17 C18 123.3(4)
C16 C17 C18 117.6(4)
C17 C18 C20 112.5(4)
C17 C18 C19 112.4(4)
C20 C18 C19 108.5(4)
N3 C21 N2 105.8(4)
N3 C21 Si1 125.4(3)
N2 C21 Si1 125.7(3)
N2 C22 C23 111.4(4)
N2 C22 C24 114.0(4)
C23 C22 C24 112.9(4)
C27 C25 N2 107.4(4)
C27 C25 C26 127.5(5)
N2 C25 C26 125.1(4)
C25 C27 N3 106.7(4)
C25 C27 C28 129.4(4)
N3 C27 C28 123.9(4)
N3 C29 C30 110.7(4)
N3 C29 C31 113.1(4)
C30 C29 C31 113.0(4)
N4 C32 C33 105.4(4)
N4 C32 Si2 119.3(3)
C33 C32 Si2 135.2(3)
C35 C33 C32 113.7(4)
C35 C33 C36 108.6(4)
C32 C33 C36 104.1(4)
C35 C33 C34 108.0(4)
C32 C33 C34 110.7(4)
C36 C33 C34 111.7(4)
C33 C36 C37 107.5(4)
N4 C37 C39 113.4(4)
N4 C37 C38 112.4(4)
C39 C37 C38 106.9(4)
N4 C37 C36 100.6(3)
C39 C37 C36 112.5(4)
C38 C37 C36 111.2(4)
C48 C40 C41 120.1(4)
C48 C40 N4 120.3(4)
C41 C40 N4 119.5(4)
C45 C41 C40 118.3(4)
C45 C41 C42 118.3(4)
C40 C41 C42 123.4(4)
C41 C42 C43 111.6(4)
C41 C42 C44 112.1(4)
C43 C42 C44 108.8(4)
C46 C45 C41 121.3(4)
C45 C46 C47 120.1(4)
C46 C47 C48 121.1(4)
C47 C48 C40 118.9(4)
C47 C48 C49 117.4(4)
C40 C48 C49 123.6(4)
C48 C49 C51 110.6(4)
C48 C49 C50 113.0(4)
C51 C49 C50 109.2(4)
N6 C52 N5 104.7(4)
N6 C52 Si2 125.4(3)
N5 C52 Si2 126.5(3)
N5 C53 C54 110.9(4)
N5 C53 C55 112.5(4)
C54 C53 C55 112.5(4)
C58 C56 N5 107.0(4)
C58 C56 C57 127.9(4)
N5 C56 C57 125.0(4)
C56 C58 N6 106.9(4)
C56 C58 C59 128.2(4)
N6 C58 C59 124.9(4)
N6 C60 C62 109.8(4)
N6 C60 C61 113.3(4)
C62 C60 C61 113.0(4)
C1 N1 C9 120.0(3)
C1 N1 C6 116.0(4)
C9 N1 C6 124.0(4)
C21 N2 C25 110.1(4)
C21 N2 C22 121.6(4)
C25 N2 C22 127.8(4)
C21 N3 C27 110.0(4)
C21 N3 C29 121.8(4)
C27 N3 C29 127.5(4)
C32 N4 C40 119.6(4)
C32 N4 C37 116.1(4)
C40 N4 C37 124.3(4)
C52 N5 C56 110.4(4)
C52 N5 C53 120.4(4)
C56 N5 C53 128.8(4)
C52 N6 C58 110.9(4)
C52 N6 C60 120.6(4)
C58 N6 C60 127.4(4)
C1 Si1 C21 102.8(2)
C32 Si2 C52 102.9(2)

loop_
_geom_bond_atom_site_label_1
_geom_bond_atom_site_label_2
_geom_bond_distance
C1 N1 1.414(6)
C1 C2 1.551(6)
C1 Si1 1.792(4)
C2 C4 1.527(7)
C2 C5 1.539(6)
C2 C3 1.541(6)
C5 C6 1.535(7)
C6 N1 1.489(5)
C6 C7 1.516(6)
C6 C8 1.538(7)
C9 C17 1.393(6)
C9 C10 1.415(6)
C9 N1 1.433(6)
C10 C14 1.404(6)
C10 C11 1.516(6)
C11 C12 1.522(6)
C11 C13 1.541(7)
C14 C15 1.378(6)
C15 C16 1.371(6)
C16 C17 1.406(6)
C17 C18 1.525(6)
C18 C20 1.538(6)
C18 C19 1.544(7)
C21 N3 1.360(5)
C21 N2 1.362(5)
C21 Si1 1.957(5)
C22 N2 1.472(5)
C22 C23 1.521(6)
C22 C24 1.525(6)
C25 C27 1.349(6)
C25 N2 1.396(6)
C25 C26 1.503(6)
C27 N3 1.409(6)
C27 C28 1.499(6)
C29 N3 1.482(5)
C29 C30 1.521(6)
C29 C31 1.529(6)
C32 N4 1.421(5)
C32 C33 1.530(6)
C32 Si2 1.794(5)
C33 C35 1.526(6)
C33 C36 1.539(6)
C33 C34 1.543(7)
C36 C37 1.541(6)
C37 N4 1.481(5)
C37 C39 1.527(6)
C37 C38 1.534(6)
C40 C48 1.405(6)
C40 C41 1.411(6)
C40 N4 1.435(5)
C41 C45 1.407(6)
C41 C42 1.520(6)
C42 C43 1.537(6)
C42 C44 1.540(6)
C45 C46 1.371(6)
C46 C47 1.377(6)
C47 C48 1.397(6)
C48 C49 1.526(6)
C49 C51 1.537(6)
C49 C50 1.539(6)
C52 N6 1.360(5)
C52 N5 1.379(5)
C52 Si2 1.946(5)
C53 N5 1.488(5)
C53 C54 1.526(6)
C53 C55 1.532(6)
C56 C58 1.351(6)
C56 N5 1.400(5)
C56 C57 1.499(6)
C58 N6 1.402(5)
C58 C59 1.499(6)
C60 N6 1.492(5)
C60 C62 1.513(6)
C60 C61 1.524(6)
